data_4300350
_journal_name_full 'Inorganic Chemistry'
_journal_year 2006
_chemical_formula_sum 'C10 H16 N2 O2'
_chemical_formula_weight 196.25
_space_group_IT_number 15
_symmetry_cell_setting monoclinic
_symmetry_space_group_name_Hall '-C 2yc'
_symmetry_space_group_name_H-M 'C 1 2/c 1'
_cell_angle_alpha 90.00
_cell_angle_beta 99.68(3)
_cell_angle_gamma 90.00
_cell_formula_units_Z 8
_cell_length_a 9.3560(19)
_cell_length_b 10.222(2)
_cell_length_c 20.934(4)
_cell_measurement_temperature 296(2)
_cell_volume 1973.6(7)
_diffrn_ambient_temperature 296(2)
_exptl_crystal_density_diffrn 1.321
_cod_depositor_comments
;
The following automatic conversions were performed:
'_symmetry_cell_setting' value 'Monoclinic' changed to 'monoclinic'
according to '/home/saulius/struct/CIF-dictionaries/cif_core.dic'
dictionary named 'cif_core.dic' version 2.4.1 from 2010-06-29.

Automatic conversion script
Id: cif_fix_enum 1527 2010-12-29 10:47:43Z saulius 
;
_cod_original_sg_symbol_H-M 'C 2/c'
_cod_database_code 4300350

loop_
_symmetry_equiv_pos_as_xyz
'x, y, z'
'-x, y, -z+1/2'
'x+1/2, y+1/2, z'
'-x+1/2, y+1/2, -z+1/2'
'-x, -y, -z'
'x, -y, z-1/2'
'-x+1/2, -y+1/2, -z'
'x+1/2, -y+1/2, z-1/2'

loop_
_atom_site_label
_atom_site_type_symbol
_atom_site_fract_x
_atom_site_fract_y
_atom_site_fract_z
_atom_site_U_iso_or_equiv
_atom_site_adp_type
_atom_site_occupancy
_atom_site_symmetry_multiplicity
_atom_site_calc_flag
_atom_site_refinement_flags
_atom_site_disorder_assembly
_atom_site_disorder_group
O1 O 1.00187(13) -0.13252(12) 0.06879(6) 0.0532(4) Uani 1 1 d . . .
O2 O 1.18343(13) -0.08156(12) 0.20145(6) 0.0507(3) Uani 1 1 d . . .
N1 N 0.79196(14) -0.02139(14) 0.04972(6) 0.0398(3) Uani 1 1 d . . .
N2 N 1.18315(14) 0.12855(13) 0.16859(6) 0.0394(3) Uani 1 1 d . . .
C1 C 0.7587(2) -0.0725(2) -0.01614(8) 0.0560(5) Uani 1 1 d . . .
H1A H 0.7525 -0.0014 -0.0465 0.084 Uiso 1 1 calc R . .
H1B H 0.6678 -0.1181 -0.0217 0.084 Uiso 1 1 calc R . .
H1C H 0.8339 -0.1316 -0.0236 0.084 Uiso 1 1 calc R . .
C2 C 0.91930(16) -0.05371(15) 0.08693(7) 0.0343(3) Uani 1 1 d . . .
C3 C 0.95338(15) 0.00807(14) 0.15445(7) 0.0323(3) Uani 1 1 d . . .
H3 H 0.9146 -0.0512 0.1841 0.039 Uiso 1 1 calc R . .
C4 C 1.11694(16) 0.01378(15) 0.17673(7) 0.0345(3) Uani 1 1 d . . .
C5 C 1.33915(19) 0.1398(2) 0.19062(10) 0.0582(5) Uani 1 1 d . . .
H5A H 1.3572 0.1967 0.2276 0.087 Uiso 1 1 calc R . .
H5B H 1.3840 0.1752 0.1564 0.087 Uiso 1 1 calc R . .
H5C H 1.3789 0.0549 0.2024 0.087 Uiso 1 1 calc R . .
C6 C 1.11072(19) 0.25342(17) 0.15165(9) 0.0465(4) Uani 1 1 d . . .
H6A H 1.1615 0.2995 0.1217 0.056 Uiso 1 1 calc R . .
H6B H 1.1170 0.3063 0.1905 0.056 Uiso 1 1 calc R . .
C7 C 0.95277(18) 0.23934(16) 0.12122(8) 0.0440(4) Uani 1 1 d . . .
H7A H 0.9458 0.2113 0.0765 0.053 Uiso 1 1 calc R . .
H7B H 0.9044 0.3232 0.1215 0.053 Uiso 1 1 calc R . .
C8 C 0.87897(16) 0.13975(15) 0.15856(7) 0.0367(3) Uani 1 1 d . . .
H8 H 0.8924 0.1667 0.2041 0.044 Uiso 1 1 calc R . .
C9 C 0.71758(18) 0.12244(18) 0.13406(9) 0.0472(4) Uani 1 1 d . . .
H9A H 0.6786 0.0580 0.1605 0.057 Uiso 1 1 calc R . .
H9B H 0.6679 0.2046 0.1379 0.057 Uiso 1 1 calc R . .
C10 C 0.69105(18) 0.0788(2) 0.06448(9) 0.0514(5) Uani 1 1 d . . .
H10A H 0.5931 0.0449 0.0539 0.062 Uiso 1 1 calc R . .
H10B H 0.6979 0.1542 0.0370 0.062 Uiso 1 1 calc R . .

loop_
_atom_site_aniso_label
_atom_site_aniso_U_11
_atom_site_aniso_U_22
_atom_site_aniso_U_33
_atom_site_aniso_U_23
_atom_site_aniso_U_13
_atom_site_aniso_U_12
O1 0.0496(7) 0.0508(8) 0.0558(7) -0.0161(6) -0.0008(6) 0.0154(6)
O2 0.0449(7) 0.0425(7) 0.0588(7) 0.0049(5) -0.0079(5) 0.0103(5)
N1 0.0334(6) 0.0464(8) 0.0376(7) -0.0015(6) 0.0002(5) 0.0018(6)
N2 0.0338(7) 0.0414(7) 0.0414(7) -0.0019(6) 0.0015(5) -0.0049(6)
C1 0.0512(10) 0.0696(13) 0.0430(10) -0.0075(9) -0.0039(8) -0.0004(9)
C2 0.0333(7) 0.0306(7) 0.0386(7) 0.0017(6) 0.0047(6) -0.0009(6)
C3 0.0318(7) 0.0288(7) 0.0357(7) 0.0041(6) 0.0044(6) 0.0006(6)
C4 0.0355(8) 0.0358(8) 0.0309(7) -0.0017(6) 0.0017(5) 0.0018(6)
C5 0.0388(9) 0.0701(13) 0.0631(12) -0.0066(10) 0.0006(8) -0.0116(9)
C6 0.0545(10) 0.0339(8) 0.0506(9) 0.0022(7) 0.0078(8) -0.0086(7)
C7 0.0510(10) 0.0291(8) 0.0505(9) 0.0061(7) 0.0047(7) 0.0048(7)
C8 0.0383(8) 0.0345(8) 0.0376(7) -0.0006(6) 0.0069(6) 0.0058(6)
C9 0.0365(8) 0.0465(10) 0.0597(10) -0.0017(8) 0.0111(7) 0.0107(7)
C10 0.0357(9) 0.0568(11) 0.0582(10) 0.0005(9) -0.0026(7) 0.0118(8)

loop_
_geom_bond_atom_site_label_1
_geom_bond_atom_site_label_2
_geom_bond_distance
_geom_bond_site_symmetry_2
_geom_bond_publ_flag
O1 C2 1.2201(18) . ?
O2 C4 1.2232(18) . ?
N1 C2 1.3502(19) . ?
N1 C1 1.458(2) . ?
N1 C10 1.461(2) . ?
N2 C4 1.351(2) . ?
N2 C5 1.459(2) . ?
N2 C6 1.461(2) . ?
C2 C3 1.532(2) . ?
C3 C4 1.524(2) . ?
C3 C8 1.524(2) . ?
C6 C7 1.515(2) . ?
C7 C8 1.518(2) . ?
C8 C9 1.521(2) . ?
C9 C10 1.504(3) . ?

loop_
_cod_related_entry_id
_cod_related_entry_database
_cod_related_entry_code
1 ChemSpider 28552002
